data_4105844
loop_
_publ_author_name
'Mei-Chun Chen'
'Long-Hua Li'
'Yu-Biao Chen'
'Ling Chen'

_publ_section_title
;
 In-Phase Alignments of Asymmetric Building Units in Ln4GaSbS9 (Ln = Pr,
 Nd, Sm, Gd-Ho) and Their Strong Nonlinear Optical Responses in Middle IR
;
_journal_name_full 'Journal of the American Chemical Society'
_journal_page_first 4617
_journal_page_last 4624
_journal_paper_doi 10.1021/ja1111095
_journal_volume 133
_journal_year 2011
_chemical_formula_sum 'Ga Ho4 S9 Sb'
_chemical_formula_weight 1139.73
_chemical_name_systematic
; 
 ? 
;
_space_group_IT_number 41
_symmetry_cell_setting orthorhombic
_symmetry_space_group_name_Hall 'A 2 -2ab'
_symmetry_space_group_name_H-M 'A b a 2'
_atom_sites_solution_primary direct
_atom_sites_solution_secondary difmap
_audit_creation_method SHELXL-97
_cell_angle_alpha 90.00
_cell_angle_beta 90.00
_cell_angle_gamma 90.00
_cell_formula_units_Z 8
_cell_length_a 13.427(5)
_cell_length_b 13.756(5)
_cell_length_c 13.954(5)
_cell_measurement_reflns_used 3651
_cell_measurement_temperature 293(2)
_cell_measurement_theta_max 27.4835
_cell_measurement_theta_min 3.0341
_cell_volume 2577.3(16)
_computing_cell_refinement 'Bruker XSCANS'
_computing_data_collection 'Bruker XSCANS'
_computing_data_reduction 'Bruker SHELXTL'
_computing_molecular_graphics 'Bruker SHELXTL'
_computing_publication_material 'Bruker SHELXTL'
_computing_structure_refinement 'SHELXL-97 (Sheldrick, 1997)'
_computing_structure_solution 'SHELXS-97 (Sheldrick, 1990)'
_diffrn_ambient_temperature 293(2)
_diffrn_measured_fraction_theta_full 0.997
_diffrn_measured_fraction_theta_max 0.997
_diffrn_measurement_device_type 'Bruker P4'
_diffrn_measurement_method '\w scans'
_diffrn_radiation_monochromator graphite
_diffrn_radiation_source 'fine-focus sealed tube'
_diffrn_radiation_type MoK\a
_diffrn_radiation_wavelength 0.71073
_diffrn_reflns_av_R_equivalents 0.0522
_diffrn_reflns_av_sigmaI/netI 0.0529
_diffrn_reflns_limit_h_max 16
_diffrn_reflns_limit_h_min -17
_diffrn_reflns_limit_k_max 17
_diffrn_reflns_limit_k_min -17
_diffrn_reflns_limit_l_max 18
_diffrn_reflns_limit_l_min -14
_diffrn_reflns_number 9650
_diffrn_reflns_theta_full 27.48
_diffrn_reflns_theta_max 27.48
_diffrn_reflns_theta_min 2.57
_exptl_absorpt_coefficient_mu 29.800
_exptl_absorpt_correction_T_max 1.0000
_exptl_absorpt_correction_T_min 0.3210
_exptl_absorpt_correction_type multi-scan
_exptl_crystal_colour orangeyellow
_exptl_crystal_density_diffrn 5.874
_exptl_crystal_description block
_exptl_crystal_F_000 3952
_exptl_crystal_size_max 0.10
_exptl_crystal_size_mid 0.08
_exptl_crystal_size_min 0.05
_refine_diff_density_max 1.953
_refine_diff_density_min -2.178
_refine_diff_density_rms 0.426
_refine_ls_abs_structure_details 'Flack H D (1983), Acta Cryst. A39, 876-881'
_refine_ls_abs_structure_Flack 0.056(14)
_refine_ls_extinction_coef 0.000305(16)
_refine_ls_extinction_expression Fc^*^=kFc[1+0.001xFc^2^\l^3^/sin(2\q)]^-1/4^
_refine_ls_extinction_method SHELXL
_refine_ls_goodness_of_fit_ref 1.015
_refine_ls_matrix_type full
_refine_ls_number_parameters 138
_refine_ls_number_reflns 2801
_refine_ls_number_restraints 1
_refine_ls_restrained_S_all 1.015
_refine_ls_R_factor_all 0.0322
_refine_ls_R_factor_gt 0.0305
_refine_ls_shift/su_max 0.001
_refine_ls_shift/su_mean 0.000
_refine_ls_structure_factor_coef Fsqd
_refine_ls_weighting_details 'calc w=1/[\s^2^(Fo^2^)+(0.0273P)^2^+0.0000P] where P=(Fo^2^+2Fc^2^)/3'
_refine_ls_weighting_scheme calc
_refine_ls_wR_factor_gt 0.0634
_refine_ls_wR_factor_ref 0.0645
_reflns_number_gt 2697
_reflns_number_total 2801
_reflns_threshold_expression >2sigma(I)
_cod_data_source_file ja1111095_si_001_7.cif
_cod_data_source_block Ho4GaSbS9
_cod_original_cell_volume 2577.4(17)
_cod_database_code 4105844

loop_
_symmetry_equiv_pos_as_xyz
'x, y, z'
'-x, -y, z'
'x+1/2, -y+1/2, z'
'-x+1/2, y+1/2, z'
'x, y+1/2, z+1/2'
'-x, -y+1/2, z+1/2'
'x+1/2, -y+1, z+1/2'
'-x+1/2, y+1, z+1/2'

loop_
_atom_site_label
_atom_site_type_symbol
_atom_site_fract_x
_atom_site_fract_y
_atom_site_fract_z
_atom_site_U_iso_or_equiv
_atom_site_adp_type
_atom_site_occupancy
_atom_site_symmetry_multiplicity
_atom_site_calc_flag
_atom_site_refinement_flags
Ho2 Ho 0.89928(4) 0.82876(4) 0.99132(4) 0.00930(13) Uani 1 1 d .
Ho3 Ho 0.81659(4) 0.83449(4) 0.70858(4) 0.01013(13) Uani 1 1 d .
Ho1 Ho 0.68728(4) 0.60969(4) 0.98182(4) 0.00886(13) Uani 1 1 d .
Ho4 Ho 0.60365(4) 0.88920(3) 0.94018(4) 0.01041(13) Uani 1 1 d .
Sb Sb 0.88717(6) 0.58045(6) 0.75115(6) 0.01335(18) Uani 1 1 d .
Ga Ga 0.59157(9) 0.60584(9) 0.71831(10) 0.0090(3) Uani 1 1 d .
S1 S 0.90100(19) 0.5898(2) 0.9252(2) 0.0097(6) Uani 1 1 d .
S2 S 0.5822(2) 0.9054(2) 0.7422(2) 0.0119(6) Uani 1 1 d .
S3 S 0.69647(19) 0.5114(2) 0.8074(2) 0.0100(6) Uani 1 1 d .
S4 S 0.6898(2) 0.69970(19) 0.6221(2) 0.0084(6) Uani 1 1 d .
S5 S 1.0000 1.0000 0.6255(3) 0.0210(10) Uani 1 2 d S
S6 S 0.9892(2) 0.8044(2) 0.8122(2) 0.0118(6) Uani 1 1 d .
S7 S 0.9318(2) 0.7464(2) 0.5653(2) 0.0080(5) Uani 1 1 d .
S8 S 0.7482(2) 0.94278(19) 0.5610(2) 0.0091(6) Uani 1 1 d .
S9 S 1.0000 1.0000 1.0001(3) 0.0134(9) Uani 1 2 d S
S10 S 0.7451(2) 0.76616(19) 0.8762(2) 0.0090(6) Uani 1 1 d .

loop_
_atom_site_aniso_label
_atom_site_aniso_U_11
_atom_site_aniso_U_22
_atom_site_aniso_U_33
_atom_site_aniso_U_23
_atom_site_aniso_U_13
_atom_site_aniso_U_12
Ho2 0.0066(2) 0.0104(2) 0.0109(3) 0.0010(2) -0.0005(2) 0.00024(17)
Ho3 0.0145(3) 0.0093(3) 0.0066(3) 0.0003(2) -0.0001(2) 0.00147(18)
Ho1 0.0101(3) 0.0068(3) 0.0097(3) 0.0002(2) 0.0009(2) 0.00096(17)
Ho4 0.0076(2) 0.0098(3) 0.0138(3) 0.0036(2) -0.0008(2) 0.00087(18)
Sb 0.0161(4) 0.0130(4) 0.0109(4) 0.0040(3) -0.0019(3) 0.0025(3)
Ga 0.0083(6) 0.0087(6) 0.0101(7) -0.0010(5) 0.0008(6) 0.0005(4)
S1 0.0088(13) 0.0116(12) 0.0087(15) -0.0022(12) -0.0013(11) -0.0015(9)
S2 0.0123(13) 0.0092(13) 0.0143(17) -0.0010(12) 0.0027(12) 0.0012(10)
S3 0.0090(13) 0.0103(13) 0.0106(16) 0.0002(12) -0.0001(11) 0.0014(10)
S4 0.0111(13) 0.0062(13) 0.0080(15) -0.0002(12) 0.0002(11) 0.0001(9)
S5 0.026(3) 0.025(3) 0.012(2) 0.000 0.000 0.0169(19)
S6 0.0107(13) 0.0133(13) 0.0114(16) -0.0010(13) 0.0029(12) -0.0016(11)
S7 0.0087(13) 0.0085(13) 0.0068(15) -0.0005(10) 0.0015(11) -0.0003(11)
S8 0.0100(13) 0.0083(12) 0.0090(15) 0.0010(12) 0.0023(11) -0.0012(10)
S9 0.0091(18) 0.0112(18) 0.020(3) 0.000 0.000 -0.0044(14)
S10 0.0099(13) 0.0081(13) 0.0089(15) 0.0027(12) 0.0007(11) 0.0003(10)

loop_
_atom_type_symbol
_atom_type_description
_atom_type_scat_dispersion_real
_atom_type_scat_dispersion_imag
_atom_type_scat_source
S S 0.1246 0.1234 'International Tables Vol C Tables 4.2.6.8 and 6.1.1.4'
Ga Ga 0.2307 1.6083 'International Tables Vol C Tables 4.2.6.8 and 6.1.1.4'
Sb Sb -0.5866 1.5461 'International Tables Vol C Tables 4.2.6.8 and 6.1.1.4'
Ho Ho -0.2175 4.6783 'International Tables Vol C Tables 4.2.6.8 and 6.1.1.4'

loop_
_geom_angle_atom_site_label_1
_geom_angle_atom_site_label_2
_geom_angle_atom_site_label_3
_geom_angle
_geom_angle_site_symmetry_1
_geom_angle_site_symmetry_3
S7 Ho2 S8 134.40(10) 6_765 8_645
S7 Ho2 S9 84.07(7) 6_765 .
S8 Ho2 S9 81.13(7) 8_645 .
S7 Ho2 S10 137.24(9) 6_765 .
S8 Ho2 S10 80.85(9) 8_645 .
S9 Ho2 S10 132.06(10) . .
S10 Ho3 S8 137.05(9) . .
S10 Ho3 S6 78.04(9) . .
S8 Ho3 S6 140.02(9) . .
S10 Ho3 S4 85.77(9) . .
S8 Ho3 S4 80.19(9) . .
S6 Ho3 S4 129.67(8) . .
S8 Ho1 S10 144.57(9) 5_545 .
S8 Ho1 S7 126.44(9) 5_545 8_645
S10 Ho1 S7 81.56(9) . 8_645
S8 Ho1 S3 86.03(9) 5_545 .
S10 Ho1 S3 84.15(9) . .
S7 Ho1 S3 137.13(9) 8_645 .
S7 Ho4 S10 83.13(8) 8_645 .
S7 Ho4 S8 85.65(9) 8_645 8_645
S10 Ho4 S8 81.95(9) . 8_645
S7 Ho4 S1 87.16(9) 8_645 3_465
S10 Ho4 S1 137.68(9) . 3_465
S8 Ho4 S1 138.27(9) 8_645 3_465
S1 Sb S2 95.16(10) . 4_645
S1 Sb S2 88.16(10) . 3_565
S2 Sb S2 84.41(10) 4_645 3_565
S1 Sb S3 79.11(9) . .
S2 Sb S3 80.60(9) 4_645 .
S2 Sb S3 159.30(9) 3_565 .
S6 Ga S4 112.50(12) 3_465 .
S6 Ga S3 111.70(13) 3_465 .
S4 Ga S3 106.59(11) . .
S6 Ga S5 110.21(10) 3_465 3_465
S4 Ga S5 109.59(14) . 3_465
S3 Ga S5 105.98(10) . 3_465
Sb S1 Ho4 99.01(10) . 3_565
Sb S1 Ho4 91.20(9) . 4_645
Ho4 S1 Ho4 96.99(9) 3_565 4_645
Sb S1 Ho1 101.23(10) . .
Ho4 S1 Ho1 157.25(12) 3_565 .
Ho4 S1 Ho1 92.86(8) 4_645 .
Sb S2 Sb 95.31(9) 4_655 3_465
Sb S2 Ho4 90.60(9) 4_655 .
Sb S2 Ho4 93.54(9) 3_465 .
Ga S3 Ho1 99.89(10) . .
Ga S3 Ho3 100.82(11) . 4_645
Ho1 S3 Ho3 148.03(11) . 4_645
Ga S3 Sb 102.42(11) . .
Ho1 S3 Sb 96.82(9) . .
Ho3 S3 Sb 102.18(9) 4_645 .
Ga S4 Ho3 118.28(13) . .
Ga S4 Ho2 119.53(11) . 8_644
Ho3 S4 Ho2 96.93(9) . 8_644
Ga S4 Ho1 119.60(11) . 8_644
Ho3 S4 Ho1 103.47(9) . 8_644
Ho2 S4 Ho1 94.31(10) 8_644 8_644
Ga S5 Ga 111.6(2) 4_655 3_565
Ga S6 Ho3 97.19(11) 3_565 .
Ga S6 Ho2 135.54(13) 3_565 .
Ho3 S6 Ho2 95.03(9) . .
Ho4 S7 Ho2 100.47(10) 8_644 6_764
Ho4 S7 Ho1 97.09(10) 8_644 8_644
Ho2 S7 Ho1 93.74(9) 6_764 8_644
Ho4 S7 Ho3 92.86(9) 8_644 .
Ho2 S7 Ho3 154.48(12) 6_764 .
Ho1 S7 Ho3 106.19(9) 8_644 .
Ho1 S8 Ho3 153.07(12) 5_554 .
Ho1 S8 Ho2 97.18(10) 5_554 8_644
Ho3 S8 Ho2 101.70(9) . 8_644
Ho1 S8 Ho4 101.59(10) 5_554 8_644
Ho3 S8 Ho4 94.30(9) . 8_644
Ho2 S8 Ho4 98.96(10) 8_644 8_644
Ho2 S9 Ho2 174.9(2) 2_775 .
Ho2 S9 Ho1 88.68(3) 2_775 4_655
Ho2 S9 Ho1 90.88(3) . 4_655
Ho2 S9 Ho1 90.88(3) 2_775 3_565
Ho2 S9 Ho1 88.68(3) . 3_565
Ho1 S9 Ho1 170.08(18) 4_655 3_565
Ho4 S10 Ho3 108.62(9) . .
Ho4 S10 Ho1 96.67(9) . .
Ho3 S10 Ho1 147.86(12) . .
Ho4 S10 Ho2 98.03(10) . .
Ho3 S10 Ho2 97.41(9) . .
Ho1 S10 Ho2 98.36(9) . .

loop_
_geom_bond_atom_site_label_1
_geom_bond_atom_site_label_2
_geom_bond_distance
_geom_bond_site_symmetry_2
Ho2 S7 2.698(3) 6_765
Ho2 S8 2.707(3) 8_645
Ho2 S9 2.7191(10) .
Ho2 S10 2.759(3) .
Ho3 S10 2.697(3) .
Ho3 S8 2.702(3) .
Ho3 S6 2.762(3) .
Ho3 S4 2.792(3) .
Ho1 S8 2.676(3) 5_545
Ho1 S10 2.722(3) .
Ho1 S7 2.729(3) 8_645
Ho1 S3 2.787(3) .
Ho4 S7 2.671(3) 8_645
Ho4 S10 2.696(3) .
Ho4 S8 2.710(3) 8_645
Ho4 S1 2.744(3) 3_465
Sb S1 2.440(3) .
Sb S2 2.446(3) 4_645
Sb S2 2.628(3) 3_565
Sb S3 2.842(3) .
Ga S6 2.265(3) 3_465
Ga S4 2.283(3) .
Ga S3 2.284(3) .
Ga S5 2.304(3) 3_465
S1 Ho4 2.744(3) 3_565
S1 Ho4 2.768(3) 4_645
S2 Sb 2.446(3) 4_655
S2 Sb 2.628(3) 3_465
S3 Ho3 2.802(3) 4_645
S4 Ho2 2.813(3) 8_644
S4 Ho1 2.844(3) 8_644
S5 Ga 2.304(3) 4_655
S5 Ga 2.304(3) 3_565
S6 Ga 2.265(3) 3_565
S7 Ho4 2.671(3) 8_644
S7 Ho2 2.698(3) 6_764
S7 Ho1 2.729(3) 8_644
S8 Ho1 2.676(3) 5_554
S8 Ho2 2.707(3) 8_644
S8 Ho4 2.710(3) 8_644
S9 Ho2 2.7191(10) 2_775
S9 Ho1 2.9436(11) 4_655
S9 Ho1 2.9436(11) 3_565
